data_9001040
loop_
_publ_author_name
'Rouse, R. C.'
'Peacor, D. R.'

_publ_section_title
;
 Crystal structure of the zeolite mineral goosecreekite, CaAl2Si6O16.5H2O
;
_journal_name_full 'American Mineralogist'
_journal_page_first 1494
_journal_page_last 1501
_journal_volume 71
_journal_year 1986
_chemical_formula_sum 'Al2 Ca H5 O16 Si6'
_chemical_name_mineral Goosecreekite
_space_group_IT_number 4
_symmetry_space_group_name_Hall 'P 2yb'
_symmetry_space_group_name_H-M 'P 1 21 1'
_cell_angle_alpha 90
_cell_angle_beta 105.44
_cell_angle_gamma 90
_cell_length_a 7.401
_cell_length_b 17.439
_cell_length_c 7.293
_cell_formula_units_Z 2
_cell_volume 907.308
_database_code_amcsd 0001062
_exptl_crystal_density_diffrn 1.917
_cod_original_formula_sum 'Ca Si6 Al2 O16 H5'
_cod_database_code 9001040

loop_
_space_group_symop_operation_xyz
x,y,z
-x,1/2+y,-z

loop_
_atom_site_aniso_label
_atom_site_aniso_U_11
_atom_site_aniso_U_22
_atom_site_aniso_U_33
_atom_site_aniso_U_12
_atom_site_aniso_U_13
_atom_site_aniso_U_23
Ca 0.02063 0.02157 0.02353 -0.00252 0.00127 0.00062
Si1 0.01779 0.01078 0.01803 -0.00252 0.00864 0.00062
Si2 0.01341 0.01541 0.01552 -0.00063 0.00584 -0.00124
Si3 0.01470 0.00924 0.01552 -0.00063 0.00457 0.00124
Si4 0.01238 0.01541 0.01377 -0.00315 0.00432 -0.00124
Si5 0.01573 0.01387 0.01277 -0.00126 0.00584 -0.00124
Si6 0.01263 0.01233 0.01427 -0.00063 0.00305 0.00186
Al1 0.01160 0.01233 0.01477 0.00063 0.00330 0.00248
Al2 0.01624 0.00924 0.01402 0.00126 0.00508 0.00000
O1 0.03377 0.01849 0.02629 -0.00063 0.01194 0.00186
O2 0.02527 0.02157 0.02704 0.00189 0.01092 -0.00497
O3 0.01856 0.01078 0.02203 -0.00504 0.00762 0.00497
O4 0.02733 0.01849 0.02153 -0.00315 0.00762 0.00062
O5 0.02346 0.02157 0.02178 -0.00441 0.00635 0.00062
O6 0.02604 0.01078 0.02178 0.00126 0.00889 0.00373
O7 0.02888 0.02465 0.02954 -0.00504 0.01118 -0.00311
O8 0.02243 0.01541 0.02729 0.00063 0.01245 0.00000
O9 0.02475 0.01695 0.02253 -0.00504 0.00991 -0.00497
O10 0.03094 0.02465 0.01778 -0.00189 0.01067 0.00000
O11 0.03068 0.01695 0.01577 -0.00189 0.00406 -0.00124
O12 0.02862 0.01695 0.01903 0.00126 0.01397 0.00435
O13 0.03584 0.02157 0.03004 0.00315 0.02185 0.00683
O14 0.03481 0.01695 0.02904 -0.00378 0.01753 -0.00062
O15 0.02836 0.01541 0.03255 -0.00126 0.01524 0.00124
O16 0.02424 0.02003 0.03480 0.00441 0.00813 0.00000
H2O1 0.04228 0.05084 0.09639 -0.01828 0.03023 -0.02981
H2O2 0.09024 0.05701 0.04306 0.01008 0.02998 0.01118
H2O3 0.05414 0.04314 0.03680 0.00315 0.01372 0.00248
H2O4 0.08714 0.02773 0.04231 0.01702 0.03227 0.00497
H2O5 0.03017 0.02927 0.08337 -0.00063 0.01829 0.00435

loop_
_atom_site_label
_atom_site_fract_x
_atom_site_fract_y
_atom_site_fract_z
Ca 0.65570 0.27210 0.19690
Si1 0.33740 0.47320 0.62820
Si2 0.31680 0.12940 0.59970
Si3 0.02190 0.25990 0.52490
Si4 0.10440 0.05780 0.86120
Si5 0.08920 0.38770 0.83250
Si6 0.23940 0.00450 0.27680
Al1 0.74820 0.12850 0.58870
Al2 0.06820 0.39820 0.26320
O1 0.72280 0.06120 0.41050
O2 0.53360 0.14780 0.63460
O3 0.83720 0.20970 0.50640
O4 0.90650 0.10010 0.79360
O5 0.26070 0.43920 0.80230
O6 0.26660 0.42260 0.44080
O7 0.55940 0.46620 0.70620
O8 0.20170 0.20650 0.51550
O9 0.26570 0.10690 0.79490
O10 0.25150 0.05960 0.45810
O11 0.08110 0.30510 0.72610
O12 0.96980 0.31790 0.34310
O13 0.90520 0.47180 0.21740
O14 0.17280 0.05850 0.09040
O15 0.12020 0.37410 0.05050
O16 0.90220 0.43460 0.73150
H2O1 0.35120 0.22340 0.09640
H2O2 0.65650 0.29890 0.87170
H2O3 0.51020 0.30630 0.45040
H2O4 0.75740 0.15300 0.10480
H2O5 0.56500 0.40740 0.15950

loop_
_cod_related_entry_id
_cod_related_entry_database
_cod_related_entry_code
1 AMCSD 0001062
